data_7134100
loop_
_publ_author_name
'Wetzel, Philipp'
'Maichle-Moessmer, Caecilia'
'Anwander, Reiner'

_publ_section_title
;
 A homoleptic rare-earth-metal tetramethylindate
;
_journal_name_full 'Chemical Communications'
_journal_paper_doi 10.1039/D4CC06213B
_journal_year 2025
_chemical_formula_sum 'C30 H78 In9 La5'
_chemical_formula_weight 2166.85
_chemical_properties_physical Air-sensitive,Moisture-sensitive
_space_group_crystal_system monoclinic
_space_group_IT_number 15
_space_group_name_Hall '-C 2yc'
_space_group_name_H-M_alt 'C 1 2/c 1'
_atom_sites_solution_hydrogens mixed
_audit_creation_method SHELXL-2019/3
_audit_update_record
;
2024-11-18 deposited with the CCDC.	2024-12-26 downloaded from the CCDC.
;
_cell_angle_alpha 90
_cell_angle_beta 102.265(2)
_cell_angle_gamma 90
_cell_formula_units_Z 4
_cell_length_a 21.745(3)
_cell_length_b 12.5180(16)
_cell_length_c 23.970(3)
_cell_measurement_reflns_used 625
_cell_measurement_temperature 100(2)
_cell_measurement_theta_max 31.31
_cell_measurement_theta_min 2.430
_cell_volume 6375.8(14)
_computing_cell_refinement 'SAINT V8.40B (Bruker Nano, Inc., 2019)'
_computing_data_collection 'APEX3 v2019.11-0'
_computing_data_reduction 'SAINT V8.40B (Bruker Nano, Inc., 2019)'
_computing_structure_refinement 'SHELXL-2019/2 (Sheldrick, 2019)'
_computing_structure_solution 'SHELXT 2018/2 (Sheldrick, 2018)'
_diffrn_ambient_temperature 100(2)
_diffrn_measured_fraction_theta_full 0.998
_diffrn_measured_fraction_theta_max 0.999
_diffrn_measurement_device_type 'Bruker APEX II DUO'
_diffrn_measurement_method 'omega scans'
_diffrn_radiation_type MoK\a
_diffrn_radiation_wavelength 0.71073
_diffrn_reflns_av_R_equivalents 0.0450
_diffrn_reflns_av_unetI/netI 0.0256
_diffrn_reflns_Laue_measured_fraction_full 0.998
_diffrn_reflns_Laue_measured_fraction_max 0.999
_diffrn_reflns_limit_h_max 31
_diffrn_reflns_limit_h_min -31
_diffrn_reflns_limit_k_max 17
_diffrn_reflns_limit_k_min -17
_diffrn_reflns_limit_l_max 34
_diffrn_reflns_limit_l_min -34
_diffrn_reflns_number 71587
_diffrn_reflns_point_group_measured_fraction_full 0.998
_diffrn_reflns_point_group_measured_fraction_max 0.999
_diffrn_reflns_theta_full 25.242
_diffrn_reflns_theta_max 30.522
_diffrn_reflns_theta_min 1.888
_diffrn_source 'ImuS-focus sealed tube'
_exptl_absorpt_coefficient_mu 6.466
_exptl_absorpt_correction_type multi-scan
_exptl_absorpt_process_details 'sadabs V2012/1 (Bruker AXS Inc.)'
_exptl_crystal_colour orang
_exptl_crystal_density_diffrn 2.257
_exptl_crystal_description needle
_exptl_crystal_F_000 3936
_exptl_crystal_size_max 0.920
_exptl_crystal_size_mid 0.102
_exptl_crystal_size_min 0.090
_exptl_transmission_factor_max 0.7461
_exptl_transmission_factor_min 0.6980
_refine_diff_density_max 12.583
_refine_diff_density_min -5.040
_refine_diff_density_rms 0.465
_refine_ls_extinction_method none
_refine_ls_goodness_of_fit_ref 1.046
_refine_ls_hydrogen_treatment mixed
_refine_ls_matrix_type full
_refine_ls_number_parameters 237
_refine_ls_number_reflns 9723
_refine_ls_number_restraints 18
_refine_ls_restrained_S_all 1.046
_refine_ls_R_factor_all 0.0692
_refine_ls_R_factor_gt 0.0639
_refine_ls_shift/su_max 0.001
_refine_ls_shift/su_mean 0.000
_refine_ls_structure_factor_coef Fsqd
_refine_ls_weighting_details 'w=1/[\s^2^(Fo^2^)+(0.1175P)^2^+275.1648P] where P=(Fo^2^+2Fc^2^)/3'
_refine_ls_weighting_scheme calc
_refine_ls_wR_factor_gt 0.1887
_refine_ls_wR_factor_ref 0.1952
_reflns_Friedel_coverage 0.000
_reflns_number_gt 8700
_reflns_number_total 9723
_reflns_threshold_expression 'I > 2\s(I)'
_cod_data_source_file d4cc06213b2.cif
_cod_data_source_block 4b_mo_PW176Uer_2_0m_a_sq
_cod_original_sg_symbol_H-M 'C 2/c'
_cod_database_code 7134100
_shelx_shelxl_version_number 2019/3
_shelx_space_group_comment
;
The symmetry employed for this shelxl refinement is uniquely defined
by the following loop, which should always be used as a source of
symmetry information in preference to the above space-group names.
They are only intended as comments.
;
_shelx_estimated_absorpt_t_min 0.066
_shelx_estimated_absorpt_t_max 0.594

loop_
_space_group_symop_operation_xyz
'x, y, z'
'-x, y, -z+1/2'
'x+1/2, y+1/2, z'
'-x+1/2, y+1/2, -z+1/2'
'-x, -y, -z'
'x, -y, z-1/2'
'-x+1/2, -y+1/2, -z'
'x+1/2, -y+1/2, z-1/2'

loop_
_atom_site_label
_atom_site_type_symbol
_atom_site_fract_x
_atom_site_fract_y
_atom_site_fract_z
_atom_site_U_iso_or_equiv
_atom_site_adp_type
_atom_site_occupancy
_atom_site_site_symmetry_order
_atom_site_calc_flag
_atom_site_refinement_flags_posn
_atom_site_refinement_flags_adp
_atom_site_refinement_flags_occupancy
_atom_site_disorder_assembly
_atom_site_disorder_group
C1 C 0.3661(6) 0.3886(11) 0.0431(5) 0.042(3) Uani 1 1 d . . . . .
H1A H 0.397413 0.443495 0.058109 0.063 Uiso 1 1 calc R U . . .
H1B H 0.332604 0.419978 0.013901 0.063 Uiso 1 1 calc R U . . .
H1C H 0.386379 0.330552 0.026271 0.063 Uiso 1 1 calc R U . . .
C2 C 0.3074(5) 0.4716(10) 0.1580(5) 0.039(2) Uani 1 1 d . . . . .
H2A H 0.343163 0.520013 0.159660 0.058 Uiso 1 1 calc R U . . .
H2B H 0.302390 0.455743 0.196798 0.058 Uiso 1 1 calc R U . . .
H2C H 0.269000 0.505620 0.136485 0.058 Uiso 1 1 calc R U . . .
C3 C 0.7391(5) 0.2412(9) 0.2547(6) 0.040(2) Uani 1 1 d . . . . .
H3A H 0.767870 0.238615 0.292148 0.060 Uiso 1 1 calc R U . . .
H3B H 0.730143 0.315871 0.243512 0.060 Uiso 1 1 calc R U . . .
H3C H 0.758628 0.205744 0.226370 0.060 Uiso 1 1 calc R U . . .
C4 C 0.4051(4) 0.2350(6) 0.1764(4) 0.0223(15) Uani 1 1 d D . . . .
H4 H 0.404(6) 0.173(6) 0.152(4) 0.027 Uiso 1 1 d D U . . .
C5 C 0.5687(4) 0.2215(6) 0.1867(4) 0.0220(15) Uani 1 1 d D . . . .
H5 H 0.599(4) 0.240(9) 0.164(4) 0.026 Uiso 1 1 d D U . . .
C6 C 0.6575(6) -0.0139(8) 0.2715(7) 0.045(3) Uani 1 1 d . . . . .
H6A H 0.615216 -0.044988 0.261181 0.067 Uiso 1 1 calc R U . . .
H6B H 0.675903 -0.029787 0.311610 0.067 Uiso 1 1 calc R U . . .
H6C H 0.684001 -0.044581 0.247245 0.067 Uiso 1 1 calc R U . . .
C7 C 0.6276(8) 0.0043(16) 0.1036(9) 0.076(5) Uani 1 1 d . . . . .
H7A H 0.613487 -0.037593 0.068680 0.113 Uiso 1 1 calc R U . . .
H7B H 0.650088 -0.042248 0.134033 0.113 Uiso 1 1 calc R U . . .
H7C H 0.655819 0.061333 0.096337 0.113 Uiso 1 1 calc R U . . .
C8 C 0.4919(6) -0.0387(8) 0.1684(6) 0.041(2) Uani 1 1 d . . . . .
H8A H 0.497287 -0.111790 0.155529 0.061 Uiso 1 1 calc R U . . .
H8B H 0.447510 -0.018360 0.157323 0.061 Uiso 1 1 calc R U . . .
H8C H 0.505652 -0.035128 0.210052 0.061 Uiso 1 1 calc R U . . .
C9 C 0.4796(8) 0.1234(11) 0.0495(6) 0.052(3) Uani 1 1 d D . . . .
H9A H 0.475(9) 0.160(12) 0.014(4) 0.078 Uiso 1 1 d D U . . .
H9B H 0.505(8) 0.060(9) 0.052(7) 0.078 Uiso 1 1 d D U . . .
H9C H 0.440(4) 0.126(16) 0.060(8) 0.078 Uiso 1 1 d D U . . .
C10 C 0.5573(5) 0.4209(9) 0.0561(4) 0.034(2) Uani 1 1 d D . . . .
H10A H 0.525(4) 0.389(8) 0.028(4) 0.050 Uiso 1 1 d D U . . .
H10B H 0.554(5) 0.497(2) 0.060(5) 0.050 Uiso 1 1 d D U . . .
H10C H 0.599(2) 0.402(9) 0.053(5) 0.050 Uiso 1 1 d D U . . .
C11 C 0.3428(5) 0.4994(9) 0.3220(4) 0.033(2) Uani 1 1 d . . . . .
H11A H 0.341434 0.426323 0.307135 0.050 Uiso 1 1 calc R U . . .
H11B H 0.331956 0.549762 0.290103 0.050 Uiso 1 1 calc R U . . .
H11C H 0.312603 0.506583 0.346827 0.050 Uiso 1 1 calc R U . . .
C12 C 0.4129(4) 0.7027(7) 0.2336(4) 0.0263(16) Uani 1 1 d . . . . .
H12A H 0.409503 0.743296 0.198137 0.039 Uiso 1 1 calc R U . . .
H12B H 0.413175 0.752158 0.265368 0.039 Uiso 1 1 calc R U . . .
H12C H 0.376823 0.654253 0.229994 0.039 Uiso 1 1 calc R U . . .
C13 C 0.4531(8) 0.6927(10) 0.4005(5) 0.049(3) Uani 1 1 d . . . . .
H13A H 0.415465 0.719148 0.412484 0.074 Uiso 1 1 calc R U . . .
H13B H 0.461964 0.737926 0.369849 0.074 Uiso 1 1 calc R U . . .
H13C H 0.489007 0.694472 0.433092 0.074 Uiso 1 1 calc R U . . .
C14 C 0.5064(3) 0.4718(6) 0.3178(3) 0.0168(12) Uani 1 1 d D . . . .
H14 H 0.546(2) 0.490(9) 0.342(4) 0.020 Uiso 1 1 d D U . . .
C15 C 0.2440(8) 0.2276(16) 0.0816(7) 0.068(5) Uani 1 1 d . . . . .
H15A H 0.253300 0.180450 0.051888 0.103 Uiso 1 1 calc R U . . .
H15B H 0.208457 0.274138 0.065232 0.103 Uiso 1 1 calc R U . . .
H15C H 0.233076 0.184476 0.112268 0.103 Uiso 1 1 calc R U . . .
In1 In 0.65148(3) 0.15985(5) 0.25913(3) 0.02433(14) Uani 1 1 d . . . . .
In2 In 0.43760(3) 0.53422(6) 0.37088(3) 0.02984(16) Uani 1 1 d . . . . .
In3 In 0.32439(3) 0.32285(6) 0.11541(3) 0.03521(17) Uani 1 1 d . . . . .
In4 In 0.54925(4) 0.07195(7) 0.12860(4) 0.0418(2) Uani 1 1 d . . . . .
In5 In 0.500000 0.60991(6) 0.250000 0.01573(15) Uani 1 2 d S T P . .
La1 La 0.41197(2) 0.39720(3) 0.24481(2) 0.01405(11) Uani 1 1 d D . . . .
La2 La 0.500000 0.13487(5) 0.250000 0.01972(14) Uani 1 2 d DS T P . .
La3 La 0.47772(2) 0.30984(4) 0.11476(2) 0.01995(12) Uani 1 1 d . . . . .

loop_
_atom_site_aniso_label
_atom_site_aniso_U_11
_atom_site_aniso_U_22
_atom_site_aniso_U_33
_atom_site_aniso_U_23
_atom_site_aniso_U_13
_atom_site_aniso_U_12
C1 0.033(5) 0.052(7) 0.034(5) -0.003(5) -0.007(4) -0.003(5)
C2 0.019(4) 0.053(7) 0.039(5) 0.003(5) -0.006(4) 0.012(4)
C3 0.023(4) 0.030(5) 0.069(7) 0.009(5) 0.016(4) -0.002(4)
C4 0.018(3) 0.013(3) 0.036(4) -0.006(3) 0.006(3) -0.003(3)
C5 0.017(3) 0.016(3) 0.034(4) -0.009(3) 0.010(3) 0.003(3)
C6 0.037(5) 0.012(4) 0.086(9) 0.005(5) 0.014(6) 0.001(3)
C7 0.047(8) 0.075(11) 0.110(15) -0.030(11) 0.030(9) -0.017(8)
C8 0.040(5) 0.019(4) 0.065(7) -0.011(4) 0.013(5) 0.004(4)
C9 0.069(9) 0.036(6) 0.055(7) -0.029(5) 0.021(7) -0.001(6)
C10 0.040(5) 0.038(5) 0.025(4) 0.001(4) 0.013(4) -0.001(4)
C11 0.039(5) 0.031(5) 0.035(5) 0.000(4) 0.018(4) 0.011(4)
C12 0.022(4) 0.022(4) 0.034(4) 0.003(3) 0.006(3) 0.009(3)
C13 0.071(9) 0.037(6) 0.039(6) -0.003(5) 0.011(6) -0.013(6)
C14 0.015(3) 0.013(3) 0.023(3) 0.001(2) 0.004(2) 0.000(2)
C15 0.063(9) 0.088(12) 0.049(7) -0.015(8) 0.000(7) -0.039(9)
In1 0.0144(2) 0.0140(3) 0.0462(4) 0.0019(2) 0.0100(2) 0.00410(18)
In2 0.0331(3) 0.0256(3) 0.0324(3) -0.0021(2) 0.0106(3) -0.0001(2)
In3 0.0271(3) 0.0358(4) 0.0401(4) -0.0073(3) 0.0009(3) -0.0062(3)
In4 0.0359(4) 0.0317(4) 0.0614(5) -0.0138(3) 0.0181(4) 0.0013(3)
In5 0.0157(3) 0.0082(3) 0.0232(3) 0.000 0.0038(2) 0.000
La1 0.00959(17) 0.00989(18) 0.0230(2) -0.00105(13) 0.00428(14) 0.00064(12)
La2 0.0150(3) 0.0076(2) 0.0386(3) 0.000 0.0105(2) 0.000
La3 0.0200(2) 0.0176(2) 0.0229(2) -0.00693(15) 0.00614(16) -0.00177(15)

loop_
_atom_type_symbol
_atom_type_description
_atom_type_scat_dispersion_real
_atom_type_scat_dispersion_imag
_atom_type_scat_source
C C 0.0033 0.0016 'International Tables Vol C Tables 4.2.6.8 and 6.1.1.4'
H H 0.0000 0.0000 'International Tables Vol C Tables 4.2.6.8 and 6.1.1.4'
In In -0.7276 1.3100 'International Tables Vol C Tables 4.2.6.8 and 6.1.1.4'
La La -0.2871 2.4523 'International Tables Vol C Tables 4.2.6.8 and 6.1.1.4'

loop_
_geom_angle_atom_site_label_1
_geom_angle_atom_site_label_2
_geom_angle_atom_site_label_3
_geom_angle
_geom_angle_site_symmetry_1
_geom_angle_site_symmetry_3
_geom_angle_publ_flag
In3 C1 La3 80.9(3) . . ?
In3 C2 La1 82.9(3) . . ?
In3 C4 In1 99.9(3) . 2_655 ?
In3 C4 La3 86.5(3) . . ?
In1 C4 La3 173.4(4) 2_655 . ?
In3 C4 La1 87.8(3) . . ?
In1 C4 La1 82.3(3) 2_655 . ?
La3 C4 La1 96.8(3) . . ?
In3 C4 La2 178.7(4) . . ?
In1 C4 La2 79.7(3) 2_655 . ?
La3 C4 La2 93.8(3) . . ?
La1 C4 La2 91.0(3) . . ?
In4 C5 In1 101.1(3) . . ?
In4 C5 La3 85.9(3) . . ?
In1 C5 La3 173.0(4) . . ?
In4 C5 La2 87.7(3) . . ?
In1 C5 La2 82.9(3) . . ?
La3 C5 La2 96.6(3) . . ?
In4 C5 La1 178.3(3) . 2_655 ?
In1 C5 La1 79.9(2) . 2_655 ?
La3 C5 La1 93.1(2) . 2_655 ?
La2 C5 La1 91.1(2) . 2_655 ?
In4 C8 La2 82.1(3) . . ?
In4 C9 La3 81.7(4) . . ?
In2 C10 La3 81.7(3) 2_655 . ?
In2 C11 La1 82.7(3) . . ?
In2 C14 In5 100.5(3) . . ?
In2 C14 La3 86.4(2) . 2_655 ?
In5 C14 La3 173.1(3) . 2_655 ?
In2 C14 La1 88.9(2) . . ?
In5 C14 La1 82.8(2) . . ?
La3 C14 La1 97.0(2) 2_655 . ?
In2 C14 La1 179.8(4) . 2_655 ?
In5 C14 La1 79.7(2) . 2_655 ?
La3 C14 La1 93.5(2) 2_655 2_655 ?
La1 C14 La1 91.1(2) . 2_655 ?
C3 In1 C6 116.2(4) . . ?
C3 In1 C5 110.5(4) . . ?
C6 In1 C5 116.1(4) . . ?
C3 In1 C4 115.3(4) . 2_655 ?
C6 In1 C4 109.3(4) . 2_655 ?
C5 In1 C4 85.9(3) . 2_655 ?
C3 In1 La1 86.7(3) . 2_655 ?
C6 In1 La1 156.5(3) . 2_655 ?
C5 In1 La1 55.10(19) . 2_655 ?
C4 In1 La1 51.85(19) 2_655 2_655 ?
C3 In1 La2 156.7(3) . . ?
C6 In1 La2 86.8(3) . . ?
C5 In1 La2 51.6(2) . . ?
C4 In1 La2 54.9(2) 2_655 . ?
La1 In1 La2 70.850(18) 2_655 . ?
C13 In2 C11 115.6(5) . . ?
C13 In2 C10 110.8(4) . 2_655 ?
C11 In2 C10 100.2(4) . 2_655 ?
C13 In2 C14 115.5(5) . . ?
C11 In2 C14 106.6(3) . . ?
C10 In2 C14 106.7(3) 2_655 . ?
C13 In2 La3 135.4(4) . 2_655 ?
C11 In2 La3 108.9(3) . 2_655 ?
C10 In2 La3 56.7(3) 2_655 2_655 ?
C14 In2 La3 50.23(18) . 2_655 ?
C13 In2 La1 139.0(3) . . ?
C11 In2 La1 57.9(2) . . ?
C10 In2 La1 110.2(3) 2_655 . ?
C14 In2 La1 48.90(18) . . ?
La3 In2 La1 69.595(18) 2_655 . ?
C15 In3 C2 116.5(6) . . ?
C15 In3 C1 110.0(5) . . ?
C2 In3 C1 100.4(5) . . ?
C15 In3 C4 115.2(6) . . ?
C2 In3 C4 106.9(3) . . ?
C1 In3 C4 106.4(4) . . ?
C15 In3 La3 135.3(6) . . ?
C2 In3 La3 108.1(3) . . ?
C1 In3 La3 56.9(3) . . ?
C4 In3 La3 49.8(2) . . ?
C15 In3 La1 139.0(5) . . ?
C2 In3 La1 57.4(2) . . ?
C1 In3 La1 111.0(3) . . ?
C4 In3 La1 49.54(19) . . ?
La3 In3 La1 69.650(18) . . ?
C7 In4 C8 115.9(6) . . ?
C7 In4 C9 108.4(7) . . ?
C8 In4 C9 101.7(5) . . ?
C7 In4 C5 116.2(5) . . ?
C8 In4 C5 107.1(4) . . ?
C9 In4 C5 106.2(4) . . ?
C7 In4 La3 136.0(6) . . ?
C8 In4 La3 107.9(3) . . ?
C9 In4 La3 56.4(3) . . ?
C5 In4 La3 50.4(2) . . ?
C7 In4 La2 139.4(6) . . ?
C8 In4 La2 57.8(3) . . ?
C9 In4 La2 112.1(3) . . ?
C5 In4 La2 49.4(2) . . ?
La3 In4 La2 69.765(19) . . ?
C12 In5 C12 115.8(5) . 2_655 ?
C12 In5 C14 115.8(3) . . ?
C12 In5 C14 110.1(3) 2_655 . ?
C12 In5 C14 110.1(3) . 2_655 ?
C12 In5 C14 115.8(3) 2_655 2_655 ?
C14 In5 C14 85.6(4) . 2_655 ?
C12 In5 La1 87.0(3) . . ?
C12 In5 La1 156.7(3) 2_655 . ?
C14 In5 La1 51.45(18) . . ?
C14 In5 La1 55.07(18) 2_655 . ?
C12 In5 La1 156.7(3) . 2_655 ?
C12 In5 La1 87.0(3) 2_655 2_655 ?
C14 In5 La1 55.07(18) . 2_655 ?
C14 In5 La1 51.45(18) 2_655 2_655 ?
La1 In5 La1 70.79(2) . 2_655 ?
C14 La1 C4 130.1(2) . . ?
C14 La1 C14 74.4(3) . 2_655 ?
C4 La1 C14 82.9(2) . 2_655 ?
C14 La1 C5 83.4(2) . 2_655 ?
C4 La1 C5 74.3(3) . 2_655 ?
C14 La1 C5 125.1(2) 2_655 2_655 ?
C14 La1 C2 139.9(3) . . ?
C4 La1 C2 82.3(3) . . ?
C14 La1 C2 89.9(3) 2_655 . ?
C5 La1 C2 133.7(3) 2_655 . ?
C14 La1 C11 81.6(3) . . ?
C4 La1 C11 140.9(3) . . ?
C14 La1 C11 133.2(3) 2_655 . ?
C5 La1 C11 90.4(3) 2_655 . ?
C2 La1 C11 83.3(3) . . ?
C14 La1 In5 45.73(16) . . ?
C4 La1 In5 128.08(18) . . ?
C14 La1 In5 45.24(15) 2_655 . ?
C5 La1 In5 128.43(18) 2_655 . ?
C2 La1 In5 97.5(3) . . ?
C11 La1 In5 89.7(2) . . ?
C14 La1 In1 128.33(16) . 2_655 ?
C4 La1 In1 45.82(19) . 2_655 ?
C14 La1 In1 128.06(15) 2_655 2_655 ?
C5 La1 In1 45.03(18) 2_655 2_655 ?
C2 La1 In1 90.5(3) . 2_655 ?
C11 La1 In1 98.4(2) . 2_655 ?
In5 La1 In1 169.245(19) . 2_655 ?
C14 La1 In3 158.31(16) . . ?
C4 La1 In3 42.65(19) . . ?
C14 La1 In3 83.98(16) 2_655 . ?
C5 La1 In3 108.23(19) 2_655 . ?
C2 La1 In3 39.7(2) . . ?
C11 La1 In3 115.7(2) . . ?
In5 La1 In3 117.847(19) . . ?
In1 La1 In3 64.82(2) 2_655 . ?
C14 La1 In2 42.24(16) . . ?
C4 La1 In2 158.3(2) . . ?
C14 La1 In2 108.24(15) 2_655 . ?
C5 La1 In2 84.09(19) 2_655 . ?
C2 La1 In2 115.5(2) . . ?
C11 La1 In2 39.4(2) . . ?
In5 La1 In2 64.710(15) . . ?
In1 La1 In2 118.07(2) 2_655 . ?
In3 La1 In2 153.81(2) . . ?
C14 La1 La1 45.99(16) . 2_655 ?
C4 La1 La1 87.90(18) . 2_655 ?
C14 La1 La1 42.87(15) 2_655 2_655 ?
C5 La1 La1 86.35(16) 2_655 2_655 ?
C2 La1 La1 132.6(2) . 2_655 ?
C11 La1 La1 127.5(2) . 2_655 ?
In5 La1 La1 54.608(11) . 2_655 ?
In1 La1 La1 114.638(13) 2_655 2_655 ?
In3 La1 La1 114.96(2) . 2_655 ?
In2 La1 La1 88.231(17) . 2_655 ?
C14 La1 La2 88.13(16) . . ?
C4 La1 La2 45.86(19) . . ?
C14 La1 La2 86.07(15) 2_655 . ?
C5 La1 La2 42.97(18) 2_655 . ?
C2 La1 La2 128.1(2) . . ?
C11 La1 La2 133.2(2) . . ?
In5 La1 La2 114.662(17) . . ?
In1 La1 La2 54.584(15) 2_655 . ?
In3 La1 La2 88.504(17) . . ?
In2 La1 La2 114.814(17) . . ?
La1 La1 La2 60.055(9) 2_655 . ?
C5 La2 C5 130.4(3) 2_655 . ?
C5 La2 C4 83.1(3) 2_655 2_655 ?
C5 La2 C4 74.5(3) . 2_655 ?
C5 La2 C4 74.5(3) 2_655 . ?
C5 La2 C4 83.1(3) . . ?
C4 La2 C4 125.1(3) 2_655 . ?
C5 La2 C8 138.6(3) 2_655 . ?
C5 La2 C8 83.0(3) . . ?
C4 La2 C8 135.3(3) 2_655 . ?
C4 La2 C8 88.8(3) . . ?
C5 La2 C8 83.0(3) 2_655 2_655 ?
C5 La2 C8 138.6(3) . 2_655 ?
C4 La2 C8 88.8(3) 2_655 2_655 ?
C4 La2 C8 135.3(3) . 2_655 ?
C8 La2 C8 83.1(5) . 2_655 ?
C5 La2 In1 128.38(19) 2_655 . ?
C5 La2 In1 45.48(19) . . ?
C4 La2 In1 45.37(18) 2_655 . ?
C4 La2 In1 127.90(18) . . ?
C8 La2 In1 91.9(2) . . ?
C8 La2 In1 96.4(2) 2_655 . ?
C5 La2 In1 45.48(19) 2_655 2_655 ?
C5 La2 In1 128.38(19) . 2_655 ?
C4 La2 In1 127.90(17) 2_655 2_655 ?
C4 La2 In1 45.38(18) . 2_655 ?
C8 La2 In1 96.4(2) . 2_655 ?
C8 La2 In1 91.9(2) 2_655 2_655 ?
In1 La2 In1 169.02(3) . 2_655 ?
C5 La2 In4 157.90(19) 2_655 . ?
C5 La2 In4 42.94(17) . . ?
C4 La2 In4 109.17(18) 2_655 . ?
C4 La2 In4 83.41(18) . . ?
C8 La2 In4 40.1(2) . . ?
C8 La2 In4 114.7(3) 2_655 . ?
In1 La2 In4 65.380(19) . . ?
In1 La2 In4 117.45(2) 2_655 . ?
C5 La2 In4 42.94(17) 2_655 2_655 ?
C5 La2 In4 157.90(19) . 2_655 ?
C4 La2 In4 83.41(18) 2_655 2_655 ?
C4 La2 In4 109.17(18) . 2_655 ?
C8 La2 In4 114.7(3) . 2_655 ?
C8 La2 In4 40.1(2) 2_655 2_655 ?
In1 La2 In4 117.446(19) . 2_655 ?
In1 La2 In4 65.379(19) 2_655 2_655 ?
In4 La2 In4 153.21(4) . 2_655 ?
C5 La2 La1 45.92(17) 2_655 . ?
C5 La2 La1 88.19(17) . . ?
C4 La2 La1 86.00(16) 2_655 . ?
C4 La2 La1 43.19(16) . . ?
C8 La2 La1 132.0(2) . . ?
C8 La2 La1 128.9(2) 2_655 . ?
In1 La2 La1 114.46(2) . . ?
In1 La2 La1 54.567(14) 2_655 . ?
In4 La2 La1 114.924(19) . . ?
In4 La2 La1 88.858(17) 2_655 . ?
C5 La2 La1 88.19(17) 2_655 2_655 ?
C5 La2 La1 45.93(17) . 2_655 ?
C4 La2 La1 43.18(16) 2_655 2_655 ?
C4 La2 La1 86.00(16) . 2_655 ?
C8 La2 La1 128.9(2) . 2_655 ?
C8 La2 La1 132.0(2) 2_655 2_655 ?
In1 La2 La1 54.566(14) . 2_655 ?
In1 La2 La1 114.458(19) 2_655 2_655 ?
In4 La2 La1 88.857(18) . 2_655 ?
In4 La2 La1 114.92(2) 2_655 2_655 ?
La1 La2 La1 59.891(17) . 2_655 ?
C4 La3 C14 86.7(2) . 2_655 ?
C4 La3 C5 86.4(3) . . ?
C14 La3 C5 86.4(2) 2_655 . ?
C4 La3 C9 95.8(4) . . ?
C14 La3 C9 171.0(4) 2_655 . ?
C5 La3 C9 85.2(4) . . ?
C4 La3 C10 171.4(3) . . ?
C14 La3 C10 84.8(3) 2_655 . ?
C5 La3 C10 94.6(3) . . ?
C9 La3 C10 92.8(4) . . ?
C4 La3 C1 85.6(3) . . ?
C14 La3 C1 95.1(3) 2_655 . ?
C5 La3 C1 171.7(3) . . ?
C9 La3 C1 93.7(4) . . ?
C10 La3 C1 93.7(4) . . ?
C4 La3 In2 130.05(17) . 2_655 ?
C14 La3 In2 43.40(16) 2_655 2_655 ?
C5 La3 In2 87.92(18) . 2_655 ?
C9 La3 In2 133.0(3) . 2_655 ?
C10 La3 In2 41.6(2) . 2_655 ?
C1 La3 In2 98.8(3) . 2_655 ?
C4 La3 In3 43.63(19) . . ?
C14 La3 In3 87.67(16) 2_655 . ?
C5 La3 In3 129.94(18) . . ?
C9 La3 In3 100.1(3) . . ?
C10 La3 In3 134.2(2) . . ?
C1 La3 In3 42.2(3) . . ?
In2 La3 In3 119.20(2) 2_655 . ?
C4 La3 In4 87.02(18) . . ?
C14 La3 In4 130.01(17) 2_655 . ?
C5 La3 In4 43.75(17) . . ?
C9 La3 In4 41.8(4) . . ?
C10 La3 In4 99.6(2) . . ?
C1 La3 In4 133.6(3) . . ?
In2 La3 In4 120.31(2) 2_655 . ?
In3 La3 In4 119.12(2) . . ?
C4 La3 La1 86.88(19) . 2_655 ?
C14 La3 La1 41.53(16) 2_655 2_655 ?
C5 La3 La1 44.88(17) . 2_655 ?
C9 La3 La1 129.8(4) . 2_655 ?
C10 La3 La1 87.8(2) . 2_655 ?
C1 La3 La1 136.4(3) . 2_655 ?
In2 La3 La1 56.180(15) 2_655 2_655 ?
In3 La3 La1 114.751(19) . 2_655 ?
In4 La3 La1 88.62(2) . 2_655 ?
C4 La3 La1 41.94(17) . . ?
C14 La3 La1 44.83(16) 2_655 . ?
C5 La3 La1 86.83(17) . . ?
C9 La3 La1 137.4(3) . . ?
C10 La3 La1 129.5(2) . . ?
C1 La3 La1 88.5(3) . . ?
In2 La3 La1 88.228(17) 2_655 . ?
In3 La3 La1 55.971(16) . . ?
In4 La3 La1 114.66(2) . . ?
La1 La3 La1 58.798(15) 2_655 . ?
C4 La3 La2 44.72(19) . . ?
C14 La3 La2 86.76(17) 2_655 . ?
C5 La3 La2 41.72(18) . . ?
C9 La3 La2 89.0(3) . . ?
C10 La3 La2 135.9(2) . . ?
C1 La3 La2 130.2(3) . . ?
In2 La3 La2 115.048(19) 2_655 . ?
In3 La3 La2 88.342(18) . . ?
In4 La3 La2 55.806(19) . . ?
La1 La3 La2 58.881(13) 2_655 . ?
La1 La3 La2 58.879(13) . . ?

loop_
_geom_bond_atom_site_label_1
_geom_bond_atom_site_label_2
_geom_bond_distance
_geom_bond_site_symmetry_2
_geom_bond_publ_flag
C1 In3 2.273(13) . ?
C1 La3 2.835(11) . ?
C2 In3 2.192(12) . ?
C2 La1 2.892(9) . ?
C3 In1 2.183(10) . ?
C4 In3 2.310(9) . ?
C4 In1 2.365(9) 2_655 ?
C4 La3 2.559(8) . ?
C4 La1 2.594(8) . ?
C4 La2 2.720(9) . ?
C5 In4 2.318(8) . ?
C5 In1 2.349(9) . ?
C5 La3 2.582(9) . ?
C5 La2 2.584(8) . ?
C5 La1 2.723(8) 2_655 ?
C6 In1 2.196(10) . ?
C7 In4 2.101(16) . ?
C8 In4 2.211(12) . ?
C8 La2 2.904(11) . ?
C9 In4 2.254(17) . ?
C9 La3 2.815(10) . ?
C10 In2 2.237(10) 2_655 ?
C10 La3 2.817(10) . ?
C11 In2 2.187(11) . ?
C11 La1 2.916(9) . ?
C12 In5 2.186(8) . ?
C13 In2 2.110(12) . ?
C14 In2 2.297(7) . ?
C14 In5 2.357(7) . ?
C14 La3 2.569(7) 2_655 ?
C14 La1 2.575(7) . ?
C14 La1 2.722(7) 2_655 ?
C15 In3 2.129(13) . ?
In1 La1 3.2687(8) 2_655 ?
In1 La2 3.2694(7) . ?
In2 La3 3.3360(9) 2_655 ?
In2 La1 3.4159(9) . ?
In3 La3 3.3413(10) . ?
In3 La1 3.4065(9) . ?
In4 La3 3.3434(10) . ?
In4 La2 3.3999(9) . ?
In5 La1 3.2663(8) . ?
In5 La1 3.2663(8) 2_655 ?
La1 La1 3.7835(9) 2_655 ?
La1 La2 3.7898(8) . ?
